data_4089624
loop_
_publ_author_name
'Suseno, Sandy'
'Horak, Kyle T.'
'Day, Michael W.'
'Agapie, Theodor'

_publ_section_title
;
 Trinuclear Nickel Complexes with Metal-Arene Interactions Supported by
 Tris- and Bis(phosphinoaryl)benzene Frameworks.
;
_journal_issue 23
_journal_name_full Organometallics
_journal_page_first 6883
_journal_page_last 6886
_journal_paper_doi 10.1021/om400976x
_journal_volume 32
_journal_year 2013
_chemical_formula_sum 'C152.43 H215.1 F6 I2 Ni4 O6 P6 S2'
_chemical_formula_weight 2996.03
_space_group_IT_number 14
_space_group_name_Hall '-P 2yn'
_space_group_name_H-M_alt 'P 1 21/n 1'
_symmetry_cell_setting monoclinic
_symmetry_space_group_name_H-M 'P 1 21/n 1'
_atom_sites_solution_hydrogens geom
_atom_sites_solution_primary direct
_atom_sites_solution_secondary difmap
_audit_creation_method SHELXL-97
_cell_angle_alpha 90.00
_cell_angle_beta 102.033(3)
_cell_angle_gamma 90.00
_cell_formula_units_Z 2
_cell_length_a 15.7297(7)
_cell_length_b 19.8722(7)
_cell_length_c 25.1292(11)
_cell_measurement_reflns_used 9718
_cell_measurement_temperature 100(2)
_cell_measurement_theta_max 32.44
_cell_measurement_theta_min 2.21
_cell_volume 7682.4(6)
_computing_cell_refinement 'Bruker SAINT'
_computing_data_collection 'Bruker APEX2'
_computing_data_reduction 'Bruker SAINT'
_computing_molecular_graphics 'Bruker SHELXTL'
_computing_publication_material 'Bruker SHELXTL'
_computing_structure_refinement 'SHELXL-97 (Sheldrick, 1997)'
_computing_structure_solution 'SHELXS-97 (Sheldrick, 1990)'
_diffrn_ambient_temperature 100(2)
_diffrn_measured_fraction_theta_full 1.000
_diffrn_measured_fraction_theta_max 0.889
_diffrn_measurement_device_type 'Bruker APEX-II CCD'
_diffrn_measurement_method '\f and \w scans'
_diffrn_radiation_monochromator graphite
_diffrn_radiation_source 'fine-focus sealed tube'
_diffrn_radiation_type MoK\a
_diffrn_radiation_wavelength 0.71073
_diffrn_reflns_av_R_equivalents 0.0661
_diffrn_reflns_av_sigmaI/netI 0.0552
_diffrn_reflns_limit_h_max 26
_diffrn_reflns_limit_h_min -25
_diffrn_reflns_limit_k_max 31
_diffrn_reflns_limit_k_min -31
_diffrn_reflns_limit_l_max 39
_diffrn_reflns_limit_l_min -39
_diffrn_reflns_number 237319
_diffrn_reflns_theta_full 25.00
_diffrn_reflns_theta_max 36.49
_diffrn_reflns_theta_min 1.41
_diffrn_standards_number 0
_exptl_absorpt_coefficient_mu 1.032
_exptl_absorpt_correction_T_max 0.8440
_exptl_absorpt_correction_T_min 0.7139
_exptl_absorpt_correction_type multi-scan
_exptl_absorpt_process_details sadabs
_exptl_crystal_colour green
_exptl_crystal_density_diffrn 1.295
_exptl_crystal_density_method 'not measured'
_exptl_crystal_description block
_exptl_crystal_F_000 3143
_exptl_crystal_size_max 0.35
_exptl_crystal_size_mid 0.21
_exptl_crystal_size_min 0.17
_refine_diff_density_max 2.819
_refine_diff_density_min -3.463
_refine_diff_density_rms 0.183
_refine_ls_extinction_method none
_refine_ls_goodness_of_fit_ref 1.029
_refine_ls_hydrogen_treatment mixed
_refine_ls_matrix_type full
_refine_ls_number_parameters 1017
_refine_ls_number_reflns 33531
_refine_ls_number_restraints 538
_refine_ls_restrained_S_all 1.025
_refine_ls_R_factor_all 0.1024
_refine_ls_R_factor_gt 0.0552
_refine_ls_shift/su_max 0.017
_refine_ls_shift/su_mean 0.000
_refine_ls_structure_factor_coef Fsqd
_refine_ls_weighting_details 'calc w=1/[\s^2^(Fo^2^)+(0.0820P)^2^+14.6700P] where P=(Fo^2^+2Fc^2^)/3'
_refine_ls_weighting_scheme calc
_refine_ls_wR_factor_gt 0.1433
_refine_ls_wR_factor_ref 0.1733
_reflns_number_gt 22175
_reflns_number_total 33531
_reflns_threshold_expression >2sigma(I)
_cod_data_source_file sds06.cif
_cod_data_source_block sds06
_cod_depositor_comments
;
The following automatic conversions were performed:

data item '_symmetry_cell_setting' value 'Monoclinic' was changed to
'monoclinic' in accordance with the
/home/saulius/struct/COD-crude-data/automatic-downloads/DataCite-retrospective/ACS/depositions/lib/dictionaries/cif_core.dic
dictionary named 'cif_core.dic' version 2.4.2 last updated on
2011-04-26.

Automatic conversion script
Id: cif_fix_values 6909 2019-04-08 15:41:33Z antanas 
;
_cod_original_sg_symbol_H-M P2(1)/n
_cod_original_formula_sum 'C152.43 H215.10 F6 I2 Ni4 O6 P6 S2'
_cod_database_code 4089624

loop_
_symmetry_equiv_pos_as_xyz
'x, y, z'
'-x+1/2, y+1/2, -z+1/2'
'-x, -y, -z'
'x-1/2, -y-1/2, z-1/2'

loop_
_atom_site_label
_atom_site_type_symbol
_atom_site_fract_x
_atom_site_fract_y
_atom_site_fract_z
_atom_site_U_iso_or_equiv
_atom_site_adp_type
_atom_site_occupancy
_atom_site_symmetry_multiplicity
_atom_site_calc_flag
_atom_site_refinement_flags
_atom_site_disorder_assembly
_atom_site_disorder_group
Ni1 Ni 0.18582(2) 0.098727(14) 0.290875(12) 0.01113(6) Uani 1 1 d . . .
Ni2 Ni 0.28028(2) 0.265865(15) 0.371238(12) 0.01351(6) Uani 1 1 d . . .
I I 0.198575(13) 0.373575(9) 0.364798(9) 0.02877(5) Uani 1 1 d . . .
P1 P 0.13312(4) 0.09458(3) 0.20154(2) 0.01238(10) Uani 1 1 d . . .
P2 P 0.23873(4) -0.00008(3) 0.32337(2) 0.01360(11) Uani 1 1 d . . .
P3 P 0.39044(4) 0.28083(3) 0.43801(3) 0.01591(11) Uani 1 1 d . . .
F1 F 0.26983(16) 0.16668(10) 0.04496(9) 0.0407(5) Uani 1 1 d . . .
F2 F 0.22634(15) 0.22438(11) -0.02826(8) 0.0371(5) Uani 1 1 d . . .
F3 F 0.34475(13) 0.25076(12) 0.02699(9) 0.0402(5) Uani 1 1 d . . .
O1 O 0.25092(15) 0.27958(12) 0.11624(9) 0.0299(5) Uani 1 1 d . . .
O2 O 0.11823(14) 0.25331(13) 0.05073(9) 0.0300(5) Uani 1 1 d . . .
O3 O 0.2078(2) 0.34772(12) 0.03498(12) 0.0440(7) Uani 1 1 d . . .
S S 0.20320(5) 0.28392(3) 0.06095(3) 0.02078(12) Uani 1 1 d . . .
C1 C 0.16026(15) 0.20524(11) 0.28893(9) 0.0119(4) Uani 1 1 d . . .
C2 C 0.14083(15) 0.17053(11) 0.33389(9) 0.0123(4) Uani 1 1 d . . .
H2 H 0.0830 0.1678 0.3394 0.015 Uiso 1 1 calc R . .
C3 C 0.21068(15) 0.13987(11) 0.37051(9) 0.0125(4) Uani 1 1 d . . .
C4 C 0.29909(15) 0.16326(11) 0.37128(9) 0.0139(4) Uani 1 1 d . . .
H4 H 0.3430 0.1556 0.4029 0.017 Uiso 1 1 calc R . .
C5 C 0.32152(15) 0.19717(11) 0.32609(9) 0.0123(4) Uani 1 1 d . . .
C6 C 0.24924(15) 0.22565(11) 0.28919(9) 0.0130(4) Uani 1 1 d . . .
H6 H 0.2594 0.2589 0.2641 0.016 Uiso 1 1 calc R . .
C7 C 0.08677(15) 0.23687(11) 0.24992(9) 0.0126(4) Uani 1 1 d . . .
C8 C 0.02648(16) 0.27509(12) 0.27081(10) 0.0162(4) Uani 1 1 d . . .
H8 H 0.0353 0.2814 0.3090 0.019 Uiso 1 1 calc R . .
C9 C -0.04617(17) 0.30426(13) 0.23732(11) 0.0197(5) Uani 1 1 d . . .
C10 C -0.05560(17) 0.29507(14) 0.18122(11) 0.0210(5) Uani 1 1 d . . .
H10 H -0.1035 0.3151 0.1571 0.025 Uiso 1 1 calc R . .
C11 C 0.00377(17) 0.25729(12) 0.16011(10) 0.0184(4) Uani 1 1 d . . .
H11 H -0.0043 0.2521 0.1218 0.022 Uiso 1 1 calc R . .
C12 C 0.07513(16) 0.22666(11) 0.19369(10) 0.0143(4) Uani 1 1 d . . .
C13 C -0.1104(2) 0.34561(17) 0.26202(14) 0.0291(6) Uani 1 1 d . . .
C14 C -0.1945(3) 0.3585(3) 0.2212(2) 0.0693(17) Uani 1 1 d . . .
H14A H -0.2371 0.3788 0.2397 0.104 Uiso 1 1 calc R . .
H14B H -0.2173 0.3159 0.2045 0.104 Uiso 1 1 calc R . .
H14C H -0.1833 0.3892 0.1929 0.104 Uiso 1 1 calc R . .
C15 C -0.0700(3) 0.4085(3) 0.2841(3) 0.083(2) Uani 1 1 d . . .
H15A H -0.0121 0.3992 0.3060 0.125 Uiso 1 1 calc R . .
H15B H -0.1059 0.4297 0.3069 0.125 Uiso 1 1 calc R . .
H15C H -0.0650 0.4388 0.2541 0.125 Uiso 1 1 calc R . .
C16 C -0.1413(4) 0.3010(3) 0.3049(3) 0.0752(18) Uani 1 1 d . . .
H16A H -0.0946 0.2972 0.3373 0.113 Uiso 1 1 calc R . .
H16B H -0.1564 0.2562 0.2896 0.113 Uiso 1 1 calc R . .
H16C H -0.1924 0.3216 0.3149 0.113 Uiso 1 1 calc R . .
C17 C 0.13174(17) 0.17884(11) 0.17068(10) 0.0156(4) Uani 1 1 d . . .
H17A H 0.1917 0.1968 0.1772 0.019 Uiso 1 1 calc R . .
H17B H 0.1102 0.1752 0.1309 0.019 Uiso 1 1 calc R . .
C18 C 0.19540(17) 0.04418(11) 0.16113(10) 0.0158(4) Uani 1 1 d . . .
H18 H 0.1979 -0.0029 0.1755 0.019 Uiso 1 1 calc R . .
C19 C 0.28864(18) 0.07074(14) 0.17192(11) 0.0209(5) Uani 1 1 d . . .
H19A H 0.3260 0.0382 0.1584 0.031 Uiso 1 1 calc R . .
H19B H 0.3096 0.0772 0.2111 0.031 Uiso 1 1 calc R . .
H19C H 0.2901 0.1138 0.1531 0.031 Uiso 1 1 calc R . .
C20 C 0.15988(19) 0.04018(14) 0.09956(10) 0.0207(5) Uani 1 1 d . . .
H20A H 0.1518 0.0858 0.0845 0.031 Uiso 1 1 calc R . .
H20B H 0.1040 0.0166 0.0924 0.031 Uiso 1 1 calc R . .
H20C H 0.2011 0.0157 0.0824 0.031 Uiso 1 1 calc R . .
C21 C 0.01882(16) 0.06461(12) 0.18581(10) 0.0167(4) Uani 1 1 d . . .
H21 H 0.0212 0.0144 0.1882 0.020 Uiso 1 1 calc R . .
C22 C -0.03038(19) 0.08851(16) 0.22866(12) 0.0245(5) Uani 1 1 d . . .
H22A H -0.0397 0.1372 0.2252 0.037 Uiso 1 1 calc R . .
H22B H 0.0037 0.0781 0.2650 0.037 Uiso 1 1 calc R . .
H22C H -0.0867 0.0655 0.2232 0.037 Uiso 1 1 calc R . .
C24 C -0.03427(18) 0.08180(15) 0.12900(11) 0.0225(5) Uani 1 1 d . . .
H24A H -0.0923 0.0619 0.1244 0.034 Uiso 1 1 calc R . .
H24B H -0.0049 0.0637 0.1013 0.034 Uiso 1 1 calc R . .
H24C H -0.0395 0.1308 0.1250 0.034 Uiso 1 1 calc R . .
C25 C 0.19441(15) 0.10178(11) 0.41837(9) 0.0133(4) Uani 1 1 d . . .
C26 C 0.14367(16) 0.13259(12) 0.45113(10) 0.0157(4) Uani 1 1 d . . .
H26 H 0.1191 0.1756 0.4410 0.019 Uiso 1 1 calc R . .
C27 C 0.12825(17) 0.10195(13) 0.49813(10) 0.0176(4) Uani 1 1 d . . .
C28 C 0.16273(19) 0.03733(13) 0.51024(10) 0.0200(5) Uani 1 1 d . . .
H28 H 0.1526 0.0146 0.5416 0.024 Uiso 1 1 calc R . .
C29 C 0.21126(18) 0.00596(12) 0.47733(10) 0.0186(4) Uani 1 1 d . . .
H29 H 0.2330 -0.0381 0.4863 0.022 Uiso 1 1 calc R . .
C30 C 0.22895(16) 0.03768(12) 0.43124(9) 0.0146(4) Uani 1 1 d . . .
C31 C 0.0770(2) 0.13690(15) 0.53570(11) 0.0246(5) Uani 1 1 d . . .
C32 C 0.0520(2) 0.20874(16) 0.51820(14) 0.0311(6) Uani 1 1 d . . .
H32A H 0.1047 0.2354 0.5191 0.047 Uiso 1 1 calc R . .
H32B H 0.0185 0.2285 0.5431 0.047 Uiso 1 1 calc R . .
H32C H 0.0166 0.2086 0.4812 0.047 Uiso 1 1 calc R . .
C33 C -0.0064(3) 0.0967(2) 0.53561(18) 0.0432(9) Uani 1 1 d . . .
H33A H -0.0395 0.0920 0.4982 0.065 Uiso 1 1 calc R . .
H33B H -0.0418 0.1205 0.5574 0.065 Uiso 1 1 calc R . .
H33C H 0.0088 0.0520 0.5512 0.065 Uiso 1 1 calc R . .
C34 C 0.1327(3) 0.1384(2) 0.59374(13) 0.0430(9) Uani 1 1 d . . .
H34A H 0.1491 0.0924 0.6057 0.065 Uiso 1 1 calc R . .
H34B H 0.0994 0.1589 0.6184 0.065 Uiso 1 1 calc R . .
H34C H 0.1853 0.1650 0.5941 0.065 Uiso 1 1 calc R . .
C35 C 0.28430(17) 0.00259(12) 0.39731(10) 0.0161(4) Uani 1 1 d . . .
H35A H 0.2946 -0.0442 0.4106 0.019 Uiso 1 1 calc R . .
H35B H 0.3415 0.0254 0.4033 0.019 Uiso 1 1 calc R . .
C36 C 0.16148(18) -0.07098(12) 0.31775(10) 0.0188(5) Uani 1 1 d . . .
H36 H 0.1902 -0.1077 0.3422 0.023 Uiso 1 1 calc R . .
C37 C 0.0798(2) -0.05006(16) 0.33723(13) 0.0283(6) Uani 1 1 d . . .
H37A H 0.0508 -0.0135 0.3142 0.042 Uiso 1 1 calc R . .
H37B H 0.0958 -0.0346 0.3750 0.042 Uiso 1 1 calc R . .
H37C H 0.0404 -0.0886 0.3349 0.042 Uiso 1 1 calc R . .
C38 C 0.1375(2) -0.09936(13) 0.25996(11) 0.0244(5) Uani 1 1 d . . .
H38A H 0.1004 -0.1391 0.2596 0.037 Uiso 1 1 calc R . .
H38B H 0.1906 -0.1121 0.2478 0.037 Uiso 1 1 calc R . .
H38C H 0.1061 -0.0651 0.2354 0.037 Uiso 1 1 calc R . .
C39 C 0.33145(18) -0.03212(13) 0.29622(11) 0.0196(5) Uani 1 1 d . . .
H39 H 0.3115 -0.0360 0.2559 0.023 Uiso 1 1 calc R . .
C40 C 0.3638(2) -0.10184(14) 0.31765(13) 0.0266(6) Uani 1 1 d . . .
H40A H 0.4095 -0.1170 0.2992 0.040 Uiso 1 1 calc R . .
H40B H 0.3154 -0.1338 0.3105 0.040 Uiso 1 1 calc R . .
H40C H 0.3872 -0.0992 0.3569 0.040 Uiso 1 1 calc R . .
C41 C 0.40669(19) 0.01869(14) 0.30698(12) 0.0238(5) Uani 1 1 d . . .
H41A H 0.4354 0.0172 0.3455 0.036 Uiso 1 1 calc R . .
H41B H 0.3840 0.0641 0.2977 0.036 Uiso 1 1 calc R . .
H41C H 0.4487 0.0073 0.2846 0.036 Uiso 1 1 calc R . .
C42 C 0.41386(15) 0.20552(11) 0.32148(10) 0.0142(4) Uani 1 1 d . . .
C43 C 0.43187(16) 0.20025(12) 0.26944(10) 0.0160(4) Uani 1 1 d . . .
H43 H 0.3847 0.1941 0.2393 0.019 Uiso 1 1 calc R . .
C44 C 0.51648(16) 0.20360(13) 0.25966(12) 0.0195(5) Uani 1 1 d . . .
C45 C 0.58332(18) 0.21466(16) 0.30450(13) 0.0260(6) Uani 1 1 d . . .
H45 H 0.6414 0.2182 0.2996 0.031 Uiso 1 1 calc R . .
C46 C 0.56674(18) 0.22063(15) 0.35622(13) 0.0253(5) Uani 1 1 d . . .
H46 H 0.6142 0.2284 0.3858 0.030 Uiso 1 1 calc R . .
C47 C 0.48328(16) 0.21578(12) 0.36676(11) 0.0183(4) Uani 1 1 d . . .
C48 C 0.53274(19) 0.19077(15) 0.20244(13) 0.0247(5) Uani 1 1 d . . .
C49 C 0.5261(2) 0.11427(17) 0.19198(15) 0.0350(7) Uani 1 1 d . . .
H49A H 0.5692 0.0909 0.2196 0.052 Uiso 1 1 calc R . .
H49B H 0.5371 0.1046 0.1558 0.052 Uiso 1 1 calc R . .
H49C H 0.4677 0.0987 0.1939 0.052 Uiso 1 1 calc R . .
C50 C 0.4658(2) 0.2271(2) 0.15916(14) 0.0358(7) Uani 1 1 d . . .
H50A H 0.4072 0.2123 0.1614 0.054 Uiso 1 1 calc R . .
H50B H 0.4765 0.2167 0.1230 0.054 Uiso 1 1 calc R . .
H50C H 0.4708 0.2758 0.1654 0.054 Uiso 1 1 calc R . .
C51 C 0.6243(2) 0.2139(2) 0.19762(16) 0.0367(7) Uani 1 1 d . . .
H51A H 0.6313 0.2618 0.2066 0.055 Uiso 1 1 calc R . .
H51B H 0.6318 0.2066 0.1603 0.055 Uiso 1 1 calc R . .
H51C H 0.6680 0.1878 0.2228 0.055 Uiso 1 1 calc R . .
C52 C 0.47607(17) 0.22312(13) 0.42611(11) 0.0199(5) Uani 1 1 d . . .
H52A H 0.5326 0.2392 0.4474 0.024 Uiso 1 1 calc R . .
H52B H 0.4652 0.1781 0.4402 0.024 Uiso 1 1 calc R . .
C53 C 0.38424(19) 0.26733(16) 0.50958(11) 0.0249(5) Uani 1 1 d . . .
H53 H 0.4437 0.2732 0.5327 0.030 Uiso 1 1 calc R . .
C54 C 0.3243(2) 0.3188(2) 0.52677(14) 0.0391(8) Uani 1 1 d . . .
H54A H 0.2662 0.3147 0.5036 0.059 Uiso 1 1 calc R . .
H54B H 0.3470 0.3641 0.5231 0.059 Uiso 1 1 calc R . .
H54C H 0.3210 0.3109 0.5648 0.059 Uiso 1 1 calc R . .
C55 C 0.3525(3) 0.19609(19) 0.51843(13) 0.0367(8) Uani 1 1 d . . .
H55A H 0.3499 0.1903 0.5568 0.055 Uiso 1 1 calc R . .
H55B H 0.3928 0.1631 0.5085 0.055 Uiso 1 1 calc R . .
H55C H 0.2945 0.1894 0.4957 0.055 Uiso 1 1 calc R . .
C56 C 0.43634(17) 0.36613(13) 0.43621(10) 0.0185(4) Uani 1 1 d . . .
H56 H 0.3901 0.3987 0.4411 0.022 Uiso 1 1 calc R . .
C57 C 0.4567(2) 0.38004(13) 0.38022(11) 0.0229(5) Uani 1 1 d . . .
H57A H 0.4773 0.4264 0.3790 0.034 Uiso 1 1 calc R . .
H57B H 0.4039 0.3737 0.3520 0.034 Uiso 1 1 calc R . .
H57C H 0.5018 0.3489 0.3738 0.034 Uiso 1 1 calc R . .
C58 C 0.5154(2) 0.38044(16) 0.48108(12) 0.0281(6) Uani 1 1 d . . .
H58A H 0.5612 0.3477 0.4790 0.042 Uiso 1 1 calc R . .
H58B H 0.4992 0.3768 0.5166 0.042 Uiso 1 1 calc R . .
H58C H 0.5367 0.4260 0.4766 0.042 Uiso 1 1 calc R . .
C59 C 0.26390(19) 0.22868(14) 0.02434(12) 0.0226(5) Uani 1 1 d . . .
C1U C 0.5581(3) 0.0400(2) 0.4800(2) 0.0542(13) Uani 1 1 d . . .
H1U H 0.5981 0.0673 0.4661 0.065 Uiso 1 1 calc R . .
C2U C 0.5207(3) 0.0640(2) 0.5204(2) 0.0541(12) Uani 1 1 d . . .
H2U H 0.5345 0.1078 0.5346 0.065 Uiso 1 1 calc R . .
C3U C 0.4617(3) 0.0236(2) 0.5410(2) 0.0533(11) Uani 1 1 d . . .
H3U H 0.4355 0.0401 0.5692 0.064 Uiso 1 1 calc R . .
C1S C 0.7781(7) 0.9684(5) 0.1536(5) 0.076(2) Uani 0.667(8) 1 d PDU A 1
H1S H 0.7949 0.9509 0.1894 0.091 Uiso 0.667(8) 1 calc PR A 1
C2S C 0.7337(5) 1.0312(5) 0.1432(6) 0.072(2) Uani 0.667(8) 1 d PDU A 1
H2S H 0.7185 1.0553 0.1725 0.086 Uiso 0.667(8) 1 calc PR A 1
C3S C 0.7140(5) 1.0558(6) 0.0944(5) 0.081(2) Uani 0.667(8) 1 d PDU A 1
H3S H 0.6862 1.0984 0.0885 0.098 Uiso 0.667(8) 1 calc PR A 1
C4S C 0.7326(6) 1.0212(6) 0.0521(5) 0.082(2) Uani 0.667(8) 1 d PDU A 1
H4S H 0.7154 1.0403 0.0168 0.099 Uiso 0.667(8) 1 calc PR A 1
C5S C 0.7722(6) 0.9638(5) 0.0562(5) 0.075(2) Uani 0.667(8) 1 d PDU A 1
H5S H 0.7855 0.9419 0.0254 0.089 Uiso 0.667(8) 1 calc PR A 1
C6S C 0.7953(11) 0.9346(6) 0.1097(8) 0.077(2) Uani 0.667(8) 1 d PDU A 1
H6S H 0.8225 0.8917 0.1145 0.093 Uiso 0.667(8) 1 calc PR A 1
C1T C 0.7460(16) 0.1148(17) 0.4037(14) 0.044(3) Uani 0.349(8) 1 d PDU B 1
H1T H 0.7285 0.1256 0.4366 0.053 Uiso 0.349(8) 1 calc PR B 1
C2T C 0.8236(11) 0.1575(9) 0.3843(7) 0.065(3) Uani 0.349(8) 1 d PDU B 1
H2T H 0.8544 0.1928 0.4055 0.078 Uiso 0.349(8) 1 calc PR B 1
C3T C 0.8400(12) 0.1391(11) 0.3373(8) 0.087(4) Uani 0.349(8) 1 d PDU B 1
H3T H 0.8855 0.1604 0.3240 0.104 Uiso 0.349(8) 1 calc PR B 1
C4T C 0.7901(13) 0.0874(11) 0.3061(8) 0.082(4) Uani 0.349(8) 1 d PDU B 1
H4T H 0.8016 0.0756 0.2717 0.098 Uiso 0.349(8) 1 calc PR B 1
C5T C 0.7260(12) 0.0547(9) 0.3249(8) 0.060(3) Uani 0.349(8) 1 d PDU B 1
H5T H 0.6910 0.0214 0.3037 0.072 Uiso 0.349(8) 1 calc PR B 1
C6T C 0.7138(17) 0.0725(12) 0.3772(8) 0.051(3) Uani 0.349(8) 1 d PDU B 1
H6T H 0.6740 0.0458 0.3917 0.061 Uiso 0.349(8) 1 calc PR B 1
C1V C 0.492(3) 1.1254(19) -0.0379(15) 0.122(9) Uani 0.293(6) 1 d PDU C -1
H1VA H 0.4837 1.1048 -0.0740 0.183 Uiso 0.293(6) 1 calc PR C -1
H1VB H 0.5524 1.1417 -0.0272 0.183 Uiso 0.293(6) 1 calc PR C -1
H1VC H 0.4522 1.1632 -0.0388 0.183 Uiso 0.293(6) 1 calc PR C -1
C2V C 0.477(3) 1.0768(17) 0.0004(17) 0.102(7) Uani 0.293(6) 1 d PDU C -1
H2VA H 0.4141 1.0755 0.0017 0.122 Uiso 0.293(6) 1 calc PR C -1
H2VB H 0.5107 1.0870 0.0373 0.122 Uiso 0.293(6) 1 calc PR C -1
C3V C 0.504(4) 1.0140(15) -0.0192(16) 0.098(6) Uani 0.293(6) 1 d PDU C -1
H3VA H 0.5620 1.0184 -0.0281 0.118 Uiso 0.293(6) 1 calc PR C -1
H3VB H 0.4620 0.9988 -0.0521 0.118 Uiso 0.293(6) 1 calc PR C -1
C4V C 0.506(3) 0.9677(13) 0.0254(15) 0.082(5) Uani 0.293(6) 1 d PDU C -1
H4VA H 0.5463 0.9838 0.0586 0.099 Uiso 0.293(6) 1 calc PR C -1
H4VB H 0.4473 0.9625 0.0335 0.099 Uiso 0.293(6) 1 calc PR C -1
C5V C 0.535(2) 0.9056(14) 0.0072(12) 0.081(5) Uani 0.293(6) 1 d PDU C -1
H5VA H 0.4900 0.8854 -0.0217 0.097 Uiso 0.293(6) 1 calc PR C -1
H5VB H 0.5885 0.9126 -0.0074 0.097 Uiso 0.293(6) 1 calc PR C -1
C6V C 0.5532(13) 0.8632(12) 0.0539(10) 0.076(5) Uani 0.293(6) 1 d PDU C -1
H6VA H 0.5695 0.8183 0.0434 0.115 Uiso 0.293(6) 1 calc PR C -1
H6VB H 0.5012 0.8599 0.0695 0.115 Uiso 0.293(6) 1 calc PR C -1
H6VC H 0.6011 0.8823 0.0810 0.115 Uiso 0.293(6) 1 calc PR C -1
C1SA C 0.8042(13) 0.9673(10) 0.1903(10) 0.074(3) Uani 0.333(8) 1 d PDU A 2
H1SA H 0.8270 0.9695 0.2283 0.089 Uiso 0.333(8) 1 calc PR A 2
C2SA C 0.7554(17) 1.0047(14) 0.1682(12) 0.084(4) Uani 0.333(8) 1 d PDU A 2
H2SA H 0.7363 1.0390 0.1892 0.101 Uiso 0.333(8) 1 calc PR A 2
C3SA C 0.7197(14) 1.0044(13) 0.1104(12) 0.093(4) Uani 0.333(8) 1 d PDU A 2
H3SA H 0.6779 1.0368 0.0940 0.111 Uiso 0.333(8) 1 calc PR A 2
C4SA C 0.7498(16) 0.9541(14) 0.0794(14) 0.094(4) Uani 0.333(8) 1 d PDU A 2
H4SA H 0.7281 0.9492 0.0414 0.112 Uiso 0.333(8) 1 calc PR A 2
C5SA C 0.8044(19) 0.9181(14) 0.1043(13) 0.076(3) Uani 0.333(8) 1 d PDU A 2
H5SA H 0.8327 0.8870 0.0851 0.092 Uiso 0.333(8) 1 calc PR A 2
C6SA C 0.8271(12) 0.9203(10) 0.1590(9) 0.076(3) Uani 0.333(8) 1 d PDU A 2
H6SA H 0.8628 0.8849 0.1766 0.092 Uiso 0.333(8) 1 calc PR A 2
C1TA C 0.7617(11) 0.1201(10) 0.4031(9) 0.057(2) Uani 0.651(8) 1 d PDU B 2
H1TA H 0.7302 0.1422 0.4264 0.068 Uiso 0.651(8) 1 calc PR B 2
C2TA C 0.8344(8) 0.1323(5) 0.4071(4) 0.072(2) Uani 0.651(8) 1 d PDU B 2
H2TA H 0.8579 0.1658 0.4330 0.086 Uiso 0.651(8) 1 calc PR B 2
C3TA C 0.8875(7) 0.1054(6) 0.3803(5) 0.086(2) Uani 0.651(8) 1 d PDU B 2
H3TA H 0.9467 0.1189 0.3863 0.103 Uiso 0.651(8) 1 calc PR B 2
C4TA C 0.8534(8) 0.0537(6) 0.3407(4) 0.085(3) Uani 0.651(8) 1 d PDU B 2
H4TA H 0.8900 0.0304 0.3212 0.102 Uiso 0.651(8) 1 calc PR B 2
C5TA C 0.7656(8) 0.0398(5) 0.3324(5) 0.072(2) Uani 0.651(8) 1 d PDU B 2
H5TA H 0.7409 0.0081 0.3052 0.086 Uiso 0.651(8) 1 calc PR B 2
C6TA C 0.7145(10) 0.0695(8) 0.3616(5) 0.064(2) Uani 0.651(8) 1 d PDU B 2
H6TA H 0.6541 0.0601 0.3569 0.077 Uiso 0.651(8) 1 calc PR B 2
C1VA C 0.496(2) 0.936(3) 0.028(2) 0.089(6) Uani 0.207(6) 1 d PDU C -2
H1VD H 0.4919 0.8920 0.0423 0.107 Uiso 0.207(6) 1 calc PR C -2
C2VA C 0.4701(19) 0.980(3) 0.047(2) 0.093(6) Uani 0.207(6) 1 d PDU C -2
H2VC H 0.4425 0.9738 0.0769 0.111 Uiso 0.207(6) 1 calc PR C -2
C3VA C 0.478(2) 1.045(3) 0.0263(19) 0.091(6) Uani 0.207(6) 1 d PDU C -2
H3VC H 0.4519 1.0812 0.0415 0.109 Uiso 0.207(6) 1 calc PR C -2
C4VA C 0.534(3) 1.063(4) -0.026(2) 0.103(6) Uani 0.207(6) 1 d PDU C -2
H4VC H 0.5460 1.1070 -0.0376 0.124 Uiso 0.207(6) 1 calc PR C -2
C5VA C 0.556(3) 1.002(3) -0.046(2) 0.103(7) Uani 0.207(6) 1 d PDU C -2
H5VC H 0.5804 1.0092 -0.0772 0.124 Uiso 0.207(6) 1 calc PR C -2
C6VA C 0.554(3) 0.949(3) -0.0372(18) 0.098(6) Uani 0.207(6) 1 d PDU C -2
H6VD H 0.5761 0.9143 -0.0565 0.117 Uiso 0.207(6) 1 calc PR C -2

loop_
_atom_site_aniso_label
_atom_site_aniso_U_11
_atom_site_aniso_U_22
_atom_site_aniso_U_33
_atom_site_aniso_U_23
_atom_site_aniso_U_13
_atom_site_aniso_U_12
Ni1 0.01526(13) 0.00894(11) 0.00901(12) 0.00080(9) 0.00211(10) 0.00026(9)
Ni2 0.01518(13) 0.01195(12) 0.01189(13) -0.00058(10) -0.00065(10) 0.00026(10)
I 0.02538(9) 0.01846(8) 0.03847(11) -0.00454(7) -0.00257(8) 0.00123(6)
P1 0.0170(3) 0.0099(2) 0.0100(2) 0.00061(18) 0.0021(2) -0.00144(19)
P2 0.0196(3) 0.0100(2) 0.0120(2) 0.00123(18) 0.0053(2) 0.0019(2)
P3 0.0172(3) 0.0174(3) 0.0112(3) 0.0004(2) -0.0014(2) -0.0018(2)
F1 0.0611(14) 0.0202(8) 0.0438(12) 0.0037(8) 0.0175(11) 0.0102(9)
F2 0.0421(11) 0.0489(12) 0.0200(9) -0.0065(8) 0.0055(8) 0.0018(9)
F3 0.0224(9) 0.0568(13) 0.0439(12) -0.0032(10) 0.0128(9) -0.0031(9)
O1 0.0303(11) 0.0341(11) 0.0247(10) -0.0080(9) 0.0042(9) -0.0078(9)
O2 0.0200(9) 0.0459(13) 0.0232(10) 0.0050(9) 0.0024(8) -0.0039(9)
O3 0.0641(18) 0.0192(10) 0.0562(17) 0.0115(10) 0.0299(15) 0.0074(11)
S 0.0241(3) 0.0158(3) 0.0235(3) 0.0013(2) 0.0074(2) -0.0006(2)
C1 0.0136(9) 0.0120(8) 0.0098(9) 0.0004(7) 0.0013(7) 0.0000(7)
C2 0.0155(9) 0.0110(8) 0.0102(9) -0.0012(7) 0.0026(7) 0.0000(7)
C3 0.0157(9) 0.0110(8) 0.0106(9) -0.0014(7) 0.0024(7) -0.0010(7)
C4 0.0151(9) 0.0129(9) 0.0126(9) 0.0017(7) 0.0002(8) 0.0000(7)
C5 0.0140(9) 0.0099(8) 0.0123(9) -0.0001(7) 0.0011(7) -0.0007(7)
C6 0.0145(9) 0.0128(9) 0.0107(9) 0.0010(7) 0.0008(7) -0.0016(7)
C7 0.0128(9) 0.0108(8) 0.0134(9) 0.0022(7) 0.0010(7) -0.0008(7)
C8 0.0155(10) 0.0151(9) 0.0169(10) 0.0014(8) 0.0013(8) 0.0015(8)
C9 0.0165(10) 0.0177(10) 0.0241(12) 0.0039(9) 0.0024(9) 0.0012(8)
C10 0.0170(11) 0.0216(11) 0.0210(12) 0.0045(9) -0.0036(9) 0.0025(9)
C11 0.0209(11) 0.0164(10) 0.0150(10) 0.0031(8) -0.0031(9) -0.0005(8)
C12 0.0172(10) 0.0114(9) 0.0131(10) 0.0008(7) 0.0007(8) -0.0018(7)
C13 0.0221(13) 0.0334(15) 0.0323(15) 0.0047(12) 0.0066(11) 0.0122(11)
C14 0.0244(18) 0.089(4) 0.088(4) -0.035(3) -0.003(2) 0.020(2)
C15 0.041(2) 0.057(3) 0.158(6) -0.060(4) 0.034(3) 0.000(2)
C16 0.068(3) 0.093(4) 0.079(4) 0.031(3) 0.047(3) 0.040(3)
C17 0.0216(11) 0.0124(9) 0.0124(10) 0.0017(7) 0.0031(8) -0.0011(8)
C18 0.0229(11) 0.0113(9) 0.0135(10) -0.0001(7) 0.0045(8) -0.0009(8)
C19 0.0218(12) 0.0221(11) 0.0195(12) -0.0005(9) 0.0062(9) -0.0018(9)
C20 0.0274(13) 0.0209(11) 0.0144(11) -0.0020(9) 0.0056(9) 0.0004(9)
C21 0.0180(10) 0.0158(10) 0.0152(10) 0.0009(8) 0.0009(8) -0.0045(8)
C22 0.0211(12) 0.0336(14) 0.0201(12) -0.0020(10) 0.0072(10) -0.0072(10)
C24 0.0218(12) 0.0262(12) 0.0171(11) 0.0000(9) -0.0017(9) -0.0044(10)
C25 0.0162(10) 0.0119(9) 0.0124(9) -0.0004(7) 0.0042(8) -0.0016(7)
C26 0.0203(11) 0.0149(9) 0.0113(9) -0.0010(7) 0.0022(8) -0.0004(8)
C27 0.0214(11) 0.0194(10) 0.0133(10) -0.0024(8) 0.0063(9) -0.0022(9)
C28 0.0297(13) 0.0178(10) 0.0136(10) 0.0030(8) 0.0072(9) -0.0035(9)
C29 0.0267(12) 0.0157(10) 0.0136(10) 0.0031(8) 0.0046(9) 0.0002(9)
C30 0.0189(10) 0.0137(9) 0.0105(9) 0.0009(7) 0.0013(8) -0.0006(8)
C31 0.0306(14) 0.0293(13) 0.0169(11) -0.0026(10) 0.0117(10) -0.0002(11)
C32 0.0379(17) 0.0310(15) 0.0289(15) -0.0035(12) 0.0172(13) 0.0069(13)
C33 0.046(2) 0.044(2) 0.050(2) -0.0019(17) 0.0346(19) -0.0067(16)
C34 0.065(3) 0.046(2) 0.0178(14) -0.0072(13) 0.0089(15) 0.0156(18)
C35 0.0210(11) 0.0139(9) 0.0133(10) 0.0023(7) 0.0030(8) 0.0030(8)
C36 0.0291(13) 0.0121(9) 0.0153(10) 0.0014(8) 0.0048(9) -0.0022(9)
C37 0.0307(14) 0.0295(14) 0.0280(14) -0.0046(11) 0.0135(12) -0.0103(11)
C38 0.0389(16) 0.0156(10) 0.0187(12) -0.0006(9) 0.0061(11) -0.0056(10)
C39 0.0274(12) 0.0157(10) 0.0186(11) 0.0035(8) 0.0116(10) 0.0058(9)
C40 0.0343(15) 0.0168(11) 0.0317(15) 0.0063(10) 0.0141(12) 0.0108(10)
C41 0.0237(12) 0.0216(12) 0.0288(14) 0.0041(10) 0.0115(11) 0.0039(10)
C42 0.0122(9) 0.0118(9) 0.0176(10) 0.0012(7) 0.0011(8) 0.0001(7)
C43 0.0147(10) 0.0130(9) 0.0201(11) 0.0020(8) 0.0034(8) -0.0001(7)
C44 0.0147(10) 0.0186(10) 0.0264(13) 0.0022(9) 0.0069(9) 0.0009(8)
C45 0.0130(11) 0.0304(14) 0.0343(15) -0.0019(11) 0.0043(10) 0.0009(10)
C46 0.0137(11) 0.0285(13) 0.0306(14) -0.0023(11) -0.0025(10) 0.0026(9)
C47 0.0156(10) 0.0157(10) 0.0210(11) 0.0014(8) -0.0017(9) 0.0018(8)
C48 0.0203(12) 0.0280(13) 0.0288(14) 0.0037(11) 0.0121(11) -0.0012(10)
C49 0.0391(18) 0.0332(16) 0.0389(18) -0.0072(13) 0.0226(15) -0.0034(13)
C50 0.0310(16) 0.053(2) 0.0261(15) 0.0112(14) 0.0123(13) 0.0059(15)
C51 0.0247(14) 0.0463(19) 0.0434(19) 0.0025(15) 0.0166(14) -0.0069(13)
C52 0.0183(11) 0.0192(11) 0.0183(11) 0.0023(9) -0.0049(9) 0.0026(9)
C53 0.0252(13) 0.0354(15) 0.0120(10) 0.0009(10) -0.0009(9) -0.0098(11)
C54 0.0373(18) 0.058(2) 0.0234(15) -0.0132(15) 0.0109(13) -0.0132(16)
C55 0.046(2) 0.0433(18) 0.0188(13) 0.0087(12) 0.0020(13) -0.0177(15)
C56 0.0209(11) 0.0177(10) 0.0155(10) -0.0007(8) 0.0008(9) -0.0026(9)
C57 0.0304(14) 0.0181(11) 0.0197(12) 0.0045(9) 0.0043(10) -0.0024(10)
C58 0.0296(14) 0.0302(14) 0.0211(13) -0.0018(11) -0.0026(11) -0.0100(11)
C59 0.0240(12) 0.0230(12) 0.0208(12) 0.0005(9) 0.0048(10) 0.0001(10)
C1U 0.0315(18) 0.050(2) 0.071(3) 0.033(2) -0.0110(19) -0.0080(17)
C2U 0.0345(19) 0.046(2) 0.070(3) 0.024(2) -0.015(2) -0.0076(17)
C3U 0.038(2) 0.054(2) 0.060(3) 0.021(2) -0.0084(19) 0.0004(18)
C1S 0.065(5) 0.070(4) 0.105(5) -0.015(4) 0.047(4) -0.032(3)
C2S 0.043(4) 0.069(5) 0.117(5) -0.045(4) 0.048(4) -0.024(3)
C3S 0.034(3) 0.080(5) 0.129(6) -0.033(4) 0.014(4) -0.004(3)
C4S 0.050(4) 0.089(5) 0.102(5) -0.034(4) 0.003(4) -0.020(4)
C5S 0.055(4) 0.074(4) 0.104(5) -0.044(4) 0.039(4) -0.034(3)
C6S 0.062(5) 0.051(5) 0.128(6) -0.030(4) 0.040(5) -0.019(4)
C1T 0.059(7) 0.038(6) 0.039(5) 0.011(4) 0.019(5) 0.022(5)
C2T 0.067(7) 0.071(7) 0.055(6) 0.013(5) 0.009(5) -0.005(5)
C3T 0.073(8) 0.115(10) 0.086(8) 0.001(7) 0.047(6) -0.011(6)
C4T 0.086(8) 0.103(8) 0.070(7) -0.015(6) 0.048(6) 0.015(6)
C5T 0.067(7) 0.057(7) 0.055(6) -0.011(5) 0.014(6) 0.017(5)
C6T 0.074(6) 0.035(5) 0.050(6) 0.012(5) 0.027(5) 0.009(4)
C1V 0.14(2) 0.118(13) 0.12(2) -0.032(15) 0.04(2) -0.02(2)
C2V 0.070(13) 0.120(12) 0.109(14) -0.019(10) 0.004(12) -0.012(12)
C3V 0.066(10) 0.125(12) 0.099(10) -0.021(9) 0.005(10) -0.015(12)
C4V 0.038(8) 0.114(12) 0.090(9) -0.030(9) 0.003(8) -0.009(10)
C5V 0.041(9) 0.116(13) 0.085(10) -0.035(9) 0.016(9) -0.017(10)
C6V 0.044(9) 0.093(11) 0.090(13) -0.041(9) 0.010(9) -0.028(9)
C1SA 0.071(8) 0.071(7) 0.095(7) -0.041(6) 0.052(6) -0.049(5)
C2SA 0.060(8) 0.079(8) 0.126(7) -0.043(7) 0.046(7) -0.043(5)
C3SA 0.060(7) 0.088(7) 0.135(7) -0.035(7) 0.029(6) -0.014(6)
C4SA 0.061(7) 0.097(8) 0.127(7) -0.052(6) 0.028(6) -0.035(6)
C5SA 0.047(6) 0.083(8) 0.112(6) -0.066(6) 0.046(6) -0.033(5)
C6SA 0.060(6) 0.076(7) 0.109(6) -0.046(6) 0.055(5) -0.049(5)
C1TA 0.078(5) 0.042(5) 0.052(4) 0.009(3) 0.015(5) 0.020(5)
C2TA 0.087(5) 0.053(4) 0.069(5) 0.005(3) 0.001(4) -0.009(4)
C3TA 0.066(5) 0.105(6) 0.090(6) 0.027(4) 0.023(4) -0.017(4)
C4TA 0.101(5) 0.106(6) 0.068(5) 0.014(4) 0.063(5) 0.002(5)
C5TA 0.098(5) 0.059(5) 0.060(5) -0.009(4) 0.020(5) -0.001(4)
C6TA 0.065(4) 0.060(5) 0.066(6) 0.006(5) 0.011(4) 0.003(3)
C1VA 0.042(11) 0.124(13) 0.099(12) -0.016(11) 0.010(10) -0.012(13)
C2VA 0.043(11) 0.133(15) 0.104(12) -0.016(11) 0.020(10) -0.009(12)
C3VA 0.044(10) 0.125(13) 0.100(12) -0.024(11) 0.006(10) -0.007(12)
C4VA 0.080(14) 0.125(13) 0.102(13) -0.008(12) 0.015(12) -0.011(14)
C5VA 0.081(14) 0.135(14) 0.095(12) -0.011(12) 0.022(11) -0.005(14)
C6VA 0.067(13) 0.132(13) 0.095(12) -0.021(12) 0.017(10) -0.006(14)

loop_
_atom_type_symbol
_atom_type_description
_atom_type_scat_dispersion_real
_atom_type_scat_dispersion_imag
_atom_type_scat_source
C C 0.0033 0.0016 'International Tables Vol C Tables 4.2.6.8 and 6.1.1.4'
H H 0.0000 0.0000 'International Tables Vol C Tables 4.2.6.8 and 6.1.1.4'
F F 0.0171 0.0103 'International Tables Vol C Tables 4.2.6.8 and 6.1.1.4'
I I -0.4742 1.8119 'International Tables Vol C Tables 4.2.6.8 and 6.1.1.4'
Ni Ni 0.3393 1.1124 'International Tables Vol C Tables 4.2.6.8 and 6.1.1.4'
O O 0.0106 0.0060 'International Tables Vol C Tables 4.2.6.8 and 6.1.1.4'
P P 0.1023 0.0942 'International Tables Vol C Tables 4.2.6.8 and 6.1.1.4'
S S 0.1246 0.1234 'International Tables Vol C Tables 4.2.6.8 and 6.1.1.4'

loop_
_geom_angle_atom_site_label_1
_geom_angle_atom_site_label_2
_geom_angle_atom_site_label_3
_geom_angle
_geom_angle_site_symmetry_1
_geom_angle_site_symmetry_3
C2 Ni1 C3 39.99(9) . .
C2 Ni1 C1 39.45(9) . .
C3 Ni1 C1 68.86(8) . .
C2 Ni1 P2 125.31(7) . .
C3 Ni1 P2 90.73(6) . .
C1 Ni1 P2 158.66(6) . .
C2 Ni1 P1 118.08(7) . .
C3 Ni1 P1 157.23(6) . .
C1 Ni1 P1 89.14(6) . .
P2 Ni1 P1 111.73(2) . .
C5 Ni2 C4 41.40(9) . .
C5 Ni2 P3 103.59(7) . .
C4 Ni2 P3 92.51(7) . .
C5 Ni2 C6 39.93(9) . .
C4 Ni2 C6 68.89(9) . .
P3 Ni2 C6 140.50(7) . .
C5 Ni2 I 141.97(7) . .
C4 Ni2 I 157.66(7) . .
P3 Ni2 I 104.57(2) . .
C6 Ni2 I 104.15(6) . .
C17 P1 C18 102.85(11) . .
C17 P1 C21 106.01(11) . .
C18 P1 C21 108.07(11) . .
C17 P1 Ni1 111.08(8) . .
C18 P1 Ni1 116.49(8) . .
C21 P1 Ni1 111.53(8) . .
C36 P2 C39 105.44(12) . .
C36 P2 C35 102.12(11) . .
C39 P2 C35 102.16(12) . .
C36 P2 Ni1 117.15(9) . .
C39 P2 Ni1 115.67(8) . .
C35 P2 Ni1 112.43(8) . .
C52 P3 C53 104.92(14) . .
C52 P3 C56 105.36(12) . .
C53 P3 C56 104.97(13) . .
C52 P3 Ni2 106.44(9) . .
C53 P3 Ni2 122.68(10) . .
C56 P3 Ni2 111.14(9) . .
O3 S O1 115.28(17) . .
O3 S O2 115.10(17) . .
O1 S O2 115.13(13) . .
O3 S C59 102.79(15) . .
O1 S C59 103.22(14) . .
O2 S C59 102.68(14) . .
C2 C1 C6 120.1(2) . .
C2 C1 C7 117.7(2) . .
C6 C1 C7 119.91(19) . .
C2 C1 Ni1 64.64(12) . .
C6 C1 Ni1 95.68(14) . .
C7 C1 Ni1 123.04(15) . .
C1 C2 C3 117.6(2) . .
C1 C2 Ni1 75.91(13) . .
C3 C2 Ni1 74.39(13) . .
C1 C2 H2 121.2 . .
C3 C2 H2 121.2 . .
Ni1 C2 H2 119.6 . .
C2 C3 C4 118.6(2) . .
C2 C3 C25 120.2(2) . .
C4 C3 C25 118.3(2) . .
C2 C3 Ni1 65.62(12) . .
C4 C3 Ni1 97.05(14) . .
C25 C3 Ni1 122.53(15) . .
C5 C4 C3 122.1(2) . .
C5 C4 Ni2 65.88(12) . .
C3 C4 Ni2 100.28(15) . .
C5 C4 H4 118.9 . .
C3 C4 H4 118.9 . .
Ni2 C4 H4 103.8 . .
C6 C5 C4 114.1(2) . .
C6 C5 C42 124.3(2) . .
C4 C5 C42 121.4(2) . .
C6 C5 Ni2 77.63(13) . .
C4 C5 Ni2 72.72(13) . .
C42 C5 Ni2 114.27(15) . .
C5 C6 C1 121.9(2) . .
C5 C6 Ni2 62.44(12) . .
C1 C6 Ni2 97.61(14) . .
C5 C6 H6 119.1 . .
C1 C6 H6 119.1 . .
Ni2 C6 H6 109.9 . .
C8 C7 C12 120.0(2) . .
C8 C7 C1 118.4(2) . .
C12 C7 C1 121.5(2) . .
C9 C8 C7 122.2(2) . .
C9 C8 H8 118.9 . .
C7 C8 H8 118.9 . .
C8 C9 C10 117.1(2) . .
C8 C9 C13 120.3(2) . .
C10 C9 C13 122.6(2) . .
C11 C10 C9 121.2(2) . .
C11 C10 H10 119.4 . .
C9 C10 H10 119.4 . .
C10 C11 C12 121.7(2) . .
C10 C11 H11 119.1 . .
C12 C11 H11 119.1 . .
C11 C12 C7 117.8(2) . .
C11 C12 C17 120.7(2) . .
C7 C12 C17 121.2(2) . .
C15 C13 C14 111.2(4) . .
C15 C13 C9 110.0(3) . .
C14 C13 C9 111.9(3) . .
C15 C13 C16 113.6(5) . .
C14 C13 C16 102.2(4) . .
C9 C13 C16 107.7(3) . .
C13 C14 H14A 109.5 . .
C13 C14 H14B 109.5 . .
H14A C14 H14B 109.5 . .
C13 C14 H14C 109.5 . .
H14A C14 H14C 109.5 . .
H14B C14 H14C 109.5 . .
C13 C15 H15A 109.5 . .
C13 C15 H15B 109.5 . .
H15A C15 H15B 109.5 . .
C13 C15 H15C 109.5 . .
H15A C15 H15C 109.5 . .
H15B C15 H15C 109.5 . .
C13 C16 H16A 109.5 . .
C13 C16 H16B 109.5 . .
H16A C16 H16B 109.5 . .
C13 C16 H16C 109.5 . .
H16A C16 H16C 109.5 . .
H16B C16 H16C 109.5 . .
C12 C17 P1 111.69(16) . .
C12 C17 H17A 109.3 . .
P1 C17 H17A 109.3 . .
C12 C17 H17B 109.3 . .
P1 C17 H17B 109.3 . .
H17A C17 H17B 107.9 . .
C19 C18 C20 109.3(2) . .
C19 C18 P1 108.34(17) . .
C20 C18 P1 117.36(18) . .
C19 C18 H18 107.1 . .
C20 C18 H18 107.1 . .
P1 C18 H18 107.1 . .
C18 C19 H19A 109.5 . .
C18 C19 H19B 109.5 . .
H19A C19 H19B 109.5 . .
C18 C19 H19C 109.5 . .
H19A C19 H19C 109.5 . .
H19B C19 H19C 109.5 . .
C18 C20 H20A 109.5 . .
C18 C20 H20B 109.5 . .
H20A C20 H20B 109.5 . .
C18 C20 H20C 109.5 . .
H20A C20 H20C 109.5 . .
H20B C20 H20C 109.5 . .
C22 C21 C24 109.2(2) . .
C22 C21 P1 111.15(17) . .
C24 C21 P1 116.21(18) . .
C22 C21 H21 106.6 . .
C24 C21 H21 106.6 . .
P1 C21 H21 106.6 . .
C21 C22 H22A 109.5 . .
C21 C22 H22B 109.5 . .
H22A C22 H22B 109.5 . .
C21 C22 H22C 109.5 . .
H22A C22 H22C 109.5 . .
H22B C22 H22C 109.5 . .
C21 C24 H24A 109.5 . .
C21 C24 H24B 109.5 . .
H24A C24 H24B 109.5 . .
C21 C24 H24C 109.5 . .
H24A C24 H24C 109.5 . .
H24B C24 H24C 109.5 . .
C30 C25 C26 120.3(2) . .
C30 C25 C3 121.8(2) . .
C26 C25 C3 117.9(2) . .
C27 C26 C25 121.9(2) . .
C27 C26 H26 119.1 . .
C25 C26 H26 119.1 . .
C26 C27 C28 117.1(2) . .
C26 C27 C31 122.1(2) . .
C28 C27 C31 120.8(2) . .
C29 C28 C27 121.3(2) . .
C29 C28 H28 119.4 . .
C27 C28 H28 119.4 . .
C28 C29 C30 121.5(2) . .
C28 C29 H29 119.3 . .
C30 C29 H29 119.3 . .
C25 C30 C29 117.9(2) . .
C25 C30 C35 122.2(2) . .
C29 C30 C35 119.9(2) . .
C32 C31 C27 112.7(2) . .
C32 C31 C33 108.6(3) . .
C27 C31 C33 108.8(2) . .
C32 C31 C34 108.5(3) . .
C27 C31 C34 108.9(3) . .
C33 C31 C34 109.3(3) . .
C31 C32 H32A 109.5 . .
C31 C32 H32B 109.5 . .
H32A C32 H32B 109.5 . .
C31 C32 H32C 109.5 . .
H32A C32 H32C 109.5 . .
H32B C32 H32C 109.5 . .
C31 C33 H33A 109.5 . .
C31 C33 H33B 109.5 . .
H33A C33 H33B 109.5 . .
C31 C33 H33C 109.5 . .
H33A C33 H33C 109.5 . .
H33B C33 H33C 109.5 . .
C31 C34 H34A 109.5 . .
C31 C34 H34B 109.5 . .
H34A C34 H34B 109.5 . .
C31 C34 H34C 109.5 . .
H34A C34 H34C 109.5 . .
H34B C34 H34C 109.5 . .
C30 C35 P2 115.63(17) . .
C30 C35 H35A 108.4 . .
P2 C35 H35A 108.4 . .
C30 C35 H35B 108.4 . .
P2 C35 H35B 108.4 . .
H35A C35 H35B 107.4 . .
C37 C36 C38 110.3(2) . .
C37 C36 P2 110.63(18) . .
C38 C36 P2 112.46(18) . .
C37 C36 H36 107.7 . .
C38 C36 H36 107.7 . .
P2 C36 H36 107.7 . .
C36 C37 H37A 109.5 . .
C36 C37 H37B 109.5 . .
H37A C37 H37B 109.5 . .
C36 C37 H37C 109.5 . .
H37A C37 H37C 109.5 . .
H37B C37 H37C 109.5 . .
C36 C38 H38A 109.5 . .
C36 C38 H38B 109.5 . .
H38A C38 H38B 109.5 . .
C36 C38 H38C 109.5 . .
H38A C38 H38C 109.5 . .
H38B C38 H38C 109.5 . .
C40 C39 C41 110.2(2) . .
C40 C39 P2 114.28(18) . .
C41 C39 P2 110.30(18) . .
C40 C39 H39 107.3 . .
C41 C39 H39 107.3 . .
P2 C39 H39 107.3 . .
C39 C40 H40A 109.5 . .
C39 C40 H40B 109.5 . .
H40A C40 H40B 109.5 . .
C39 C40 H40C 109.5 . .
H40A C40 H40C 109.5 . .
H40B C40 H40C 109.5 . .
C39 C41 H41A 109.5 . .
C39 C41 H41B 109.5 . .
H41A C41 H41B 109.5 . .
C39 C41 H41C 109.5 . .
H41A C41 H41C 109.5 . .
H41B C41 H41C 109.5 . .
C43 C42 C47 119.3(2) . .
C43 C42 C5 117.1(2) . .
C47 C42 C5 123.6(2) . .
C42 C43 C44 123.0(2) . .
C42 C43 H43 118.5 . .
C44 C43 H43 118.5 . .
C45 C44 C43 116.7(3) . .
C45 C44 C48 122.8(2) . .
C43 C44 C48 120.4(2) . .
C46 C45 C44 121.1(3) . .
C46 C45 H45 119.4 . .
C44 C45 H45 119.4 . .
C45 C46 C47 122.8(3) . .
C45 C46 H46 118.6 . .
C47 C46 H46 118.6 . .
C46 C47 C42 117.1(3) . .
C46 C47 C52 116.3(2) . .
C42 C47 C52 126.6(2) . .
C50 C48 C44 111.3(2) . .
C50 C48 C51 108.6(3) . .
C44 C48 C51 111.5(3) . .
C50 C48 C49 109.4(3) . .
C44 C48 C49 107.8(2) . .
C51 C48 C49 108.2(3) . .
C48 C49 H49A 109.5 . .
C48 C49 H49B 109.5 . .
H49A C49 H49B 109.5 . .
C48 C49 H49C 109.5 . .
H49A C49 H49C 109.5 . .
H49B C49 H49C 109.5 . .
C48 C50 H50A 109.5 . .
C48 C50 H50B 109.5 . .
H50A C50 H50B 109.5 . .
C48 C50 H50C 109.5 . .
H50A C50 H50C 109.5 . .
H50B C50 H50C 109.5 . .
C48 C51 H51A 109.5 . .
C48 C51 H51B 109.5 . .
H51A C51 H51B 109.5 . .
C48 C51 H51C 109.5 . .
H51A C51 H51C 109.5 . .
H51B C51 H51C 109.5 . .
C47 C52 P3 115.11(17) . .
C47 C52 H52A 108.5 . .
P3 C52 H52A 108.5 . .
C47 C52 H52B 108.5 . .
P3 C52 H52B 108.5 . .
H52A C52 H52B 107.5 . .
C54 C53 C55 110.0(3) . .
C54 C53 P3 110.1(2) . .
C55 C53 P3 111.2(2) . .
C54 C53 H53 108.5 . .
C55 C53 H53 108.5 . .
P3 C53 H53 108.5 . .
C53 C54 H54A 109.5 . .
C53 C54 H54B 109.5 . .
H54A C54 H54B 109.5 . .
C53 C54 H54C 109.5 . .
H54A C54 H54C 109.5 . .
H54B C54 H54C 109.5 . .
C53 C55 H55A 109.5 . .
C53 C55 H55B 109.5 . .
H55A C55 H55B 109.5 . .
C53 C55 H55C 109.5 . .
H55A C55 H55C 109.5 . .
H55B C55 H55C 109.5 . .
C58 C56 C57 110.6(2) . .
C58 C56 P3 114.64(19) . .
C57 C56 P3 110.23(18) . .
C58 C56 H56 107.0 . .
C57 C56 H56 107.0 . .
P3 C56 H56 107.0 . .
C56 C57 H57A 109.5 . .
C56 C57 H57B 109.5 . .
H57A C57 H57B 109.5 . .
C56 C57 H57C 109.5 . .
H57A C57 H57C 109.5 . .
H57B C57 H57C 109.5 . .
C56 C58 H58A 109.5 . .
C56 C58 H58B 109.5 . .
H58A C58 H58B 109.5 . .
C56 C58 H58C 109.5 . .
H58A C58 H58C 109.5 . .
H58B C58 H58C 109.5 . .
F1 C59 F3 107.2(3) . .
F1 C59 F2 107.9(2) . .
F3 C59 F2 106.9(2) . .
F1 C59 S 111.2(2) . .
F3 C59 S 111.8(2) . .
F2 C59 S 111.6(2) . .
C2U C1U C3U 120.5(4) . 3_656
C2U C1U H1U 119.8 . .
C3U C1U H1U 119.8 3_656 .
C1U C2U C3U 119.8(5) . .
C1U C2U H2U 120.1 . .
C3U C2U H2U 120.1 . .
C1U C3U C2U 119.7(5) 3_656 .
C1U C3U H3U 120.1 3_656 .
C2U C3U H3U 120.1 . .
C6S C1S C2S 117.0(13) . .
C6S C1S H1S 121.5 . .
C2S C1S H1S 121.5 . .
C3S C2S C1S 120.9(10) . .
C3S C2S H2S 119.5 . .
C1S C2S H2S 119.5 . .
C2S C3S C4S 120.4(11) . .
C2S C3S H3S 119.8 . .
C4S C3S H3S 119.8 . .
C5S C4S C3S 124.4(13) . .
C5S C4S H4S 117.8 . .
C3S C4S H4S 117.8 . .
C4S C5S C6S 117.1(10) . .
C4S C5S H5S 121.5 . .
C6S C5S H5S 121.5 . .
C1S C6S C5S 120.1(12) . .
C1S C6S H6S 119.9 . .
C5S C6S H6S 119.9 . .
C6T C1T C2T 119(3) . .
C6T C1T H1T 120.6 . .
C2T C1T H1T 120.6 . .
C3T C2T C1T 115(2) . .
C3T C2T H2T 122.6 . .
C1T C2T H2T 122.6 . .
C2T C3T C4T 120.5(17) . .
C2T C3T H3T 119.7 . .
C4T C3T H3T 119.7 . .
C5T C4T C3T 121.0(16) . .
C5T C4T H4T 119.5 . .
C3T C4T H4T 119.5 . .
C4T C5T C6T 117(2) . .
C4T C5T H5T 121.4 . .
C6T C5T H5T 121.4 . .
C1T C6T C5T 127(2) . .
C1T C6T H6T 116.3 . .
C5T C6T H6T 116.3 . .
C1V C2V C3V 104.5(19) . .
C1V C2V H2VA 110.9 . .
C3V C2V H2VA 110.9 . .
C1V C2V H2VB 110.9 . .
C3V C2V H2VB 110.9 . .
H2VA C2V H2VB 108.9 . .
C2V C3V C4V 104.2(19) . .
C2V C3V H3VA 110.9 . .
C4V C3V H3VA 110.9 . .
C2V C3V H3VB 110.9 . .
C4V C3V H3VB 110.9 . .
H3VA C3V H3VB 108.9 . .
C5V C4V C3V 105.0(18) . .
C5V C4V H4VA 110.8 . .
C3V C4V H4VA 110.8 . .
C5V C4V H4VB 110.7 . .
C3V C4V H4VB 110.8 . .
H4VA C4V H4VB 108.8 . .
C6V C5V C4V 105.6(17) . .
C6V C5V H5VA 110.6 . .
C4V C5V H5VA 110.6 . .
C6V C5V H5VB 110.6 . .
C4V C5V H5VB 110.6 . .
H5VA C5V H5VB 108.8 . .
C2SA C1SA C6SA 115(3) . .
C2SA C1SA H1SA 122.7 . .
C6SA C1SA H1SA 122.7 . .
C1SA C2SA C3SA 125(3) . .
C1SA C2SA H2SA 117.4 . .
C3SA C2SA H2SA 117.4 . .
C4SA C3SA C2SA 117(3) . .
C4SA C3SA H3SA 121.5 . .
C2SA C3SA H3SA 121.5 . .
C5SA C4SA C3SA 115(3) . .
C5SA C4SA H4SA 122.4 . .
C3SA C4SA H4SA 122.4 . .
C4SA C5SA C6SA 122(2) . .
C4SA C5SA H5SA 119.1 . .
C6SA C5SA H5SA 119.1 . .
C1SA C6SA C5SA 126(3) . .
C1SA C6SA H6SA 117.1 . .
C5SA C6SA H6SA 117.1 . .
C2TA C1TA C6TA 122.2(18) . .
C2TA C1TA H1TA 118.9 . .
C6TA C1TA H1TA 118.9 . .
C1TA C2TA C3TA 127.1(16) . .
C1TA C2TA H2TA 116.4 . .
C3TA C2TA H2TA 116.4 . .
C2TA C3TA C4TA 117.5(10) . .
C2TA C3TA H3TA 121.2 . .
C4TA C3TA H3TA 121.2 . .
C5TA C4TA C3TA 117.4(9) . .
C5TA C4TA H4TA 121.3 . .
C3TA C4TA H4TA 121.3 . .
C6TA C5TA C4TA 121.8(11) . .
C6TA C5TA H5TA 119.1 . .
C4TA C5TA H5TA 119.1 . .
C5TA C6TA C1TA 113.8(13) . .
C5TA C6TA H6TA 123.1 . .
C1TA C6TA H6TA 123.1 . .
C2VA C1VA C6VA 120(6) . .
C2VA C1VA H1VD 119.9 . .
C6VA C1VA H1VD 119.9 . .
C1VA C2VA C3VA 119(6) . .
C1VA C2VA H2VC 120.3 . .
C3VA C2VA H2VC 120.3 . .
C2VA C3VA C4VA 125(4) . .
C2VA C3VA H3VC 117.7 . .
C4VA C3VA H3VC 117.7 . .
C5VA C4VA C3VA 107(5) . .
C5VA C4VA H4VC 126.5 . .
C3VA C4VA H4VC 126.5 . .
C6VA C5VA C4VA 139(6) . .
C6VA C5VA H5VC 110.3 . .
C4VA C5VA H5VC 110.3 . .
C5VA C6VA C1VA 109(5) . .
C5VA C6VA H6VD 125.5 . .
C1VA C6VA H6VD 125.5 . .

loop_
_geom_bond_atom_site_label_1
_geom_bond_atom_site_label_2
_geom_bond_distance
_geom_bond_site_symmetry_2
Ni1 C2 2.006(2) .
Ni1 C3 2.121(2) .
Ni1 C1 2.153(2) .
Ni1 P2 2.2206(7) .
Ni1 P1 2.2266(7) .
Ni2 C5 1.969(2) .
Ni2 C4 2.060(2) .
Ni2 P3 2.1666(7) .
Ni2 C6 2.170(2) .
Ni2 I 2.4845(4) .
P1 C17 1.844(2) .
P1 C18 1.846(2) .
P1 C21 1.857(2) .
P2 C36 1.847(3) .
P2 C39 1.847(3) .
P2 C35 1.848(2) .
P3 C52 1.840(3) .
P3 C53 1.841(3) .
P3 C56 1.847(3) .
F1 C59 1.332(3) .
F2 C59 1.333(3) .
F3 C59 1.334(3) .
O1 S 1.438(2) .
O2 S 1.442(2) .
O3 S 1.435(2) .
S C59 1.824(3) .
C1 C2 1.411(3) .
C1 C6 1.456(3) .
C1 C7 1.490(3) .
C2 C3 1.415(3) .
C2 H2 0.9500 .
C3 C4 1.463(3) .
C3 C25 1.488(3) .
C4 C5 1.427(3) .
C4 H4 0.9500 .
C5 C6 1.426(3) .
C5 C42 1.490(3) .
C6 H6 0.9500 .
C7 C8 1.400(3) .
C7 C12 1.401(3) .
C8 C9 1.396(3) .
C8 H8 0.9500 .
C9 C10 1.399(4) .
C9 C13 1.530(4) .
C10 C11 1.387(4) .
C10 H10 0.9500 .
C11 C12 1.396(3) .
C11 H11 0.9500 .
C12 C17 1.498(3) .
C13 C15 1.457(6) .
C13 C14 1.518(5) .
C13 C16 1.550(6) .
C14 H14A 0.9800 .
C14 H14B 0.9800 .
C14 H14C 0.9800 .
C15 H15A 0.9800 .
C15 H15B 0.9800 .
C15 H15C 0.9800 .
C16 H16A 0.9800 .
C16 H16B 0.9800 .
C16 H16C 0.9800 .
C17 H17A 0.9900 .
C17 H17B 0.9900 .
C18 C19 1.529(4) .
C18 C20 1.533(4) .
C18 H18 1.0000 .
C19 H19A 0.9800 .
C19 H19B 0.9800 .
C19 H19C 0.9800 .
C20 H20A 0.9800 .
C20 H20B 0.9800 .
C20 H20C 0.9800 .
C21 C22 1.527(4) .
C21 C24 1.535(4) .
C21 H21 1.0000 .
C22 H22A 0.9800 .
C22 H22B 0.9800 .
C22 H22C 0.9800 .
C24 H24A 0.9800 .
C24 H24B 0.9800 .
C24 H24C 0.9800 .
C25 C30 1.396(3) .
C25 C26 1.401(3) .
C26 C27 1.394(3) .
C26 H26 0.9500 .
C27 C28 1.402(4) .
C27 C31 1.530(4) .
C28 C29 1.385(4) .
C28 H28 0.9500 .
C29 C30 1.397(3) .
C29 H29 0.9500 .
C30 C35 1.510(3) .
C31 C32 1.521(4) .
C31 C33 1.535(5) .
C31 C34 1.538(5) .
C32 H32A 0.9800 .
C32 H32B 0.9800 .
C32 H32C 0.9800 .
C33 H33A 0.9800 .
C33 H33B 0.9800 .
C33 H33C 0.9800 .
C34 H34A 0.9800 .
C34 H34B 0.9800 .
C34 H34C 0.9800 .
C35 H35A 0.9900 .
C35 H35B 0.9900 .
C36 C37 1.524(4) .
C36 C38 1.530(4) .
C36 H36 1.0000 .
C37 H37A 0.9800 .
C37 H37B 0.9800 .
C37 H37C 0.9800 .
C38 H38A 0.9800 .
C38 H38B 0.9800 .
C38 H38C 0.9800 .
C39 C40 1.534(4) .
C39 C41 1.536(4) .
C39 H39 1.0000 .
C40 H40A 0.9800 .
C40 H40B 0.9800 .
C40 H40C 0.9800 .
C41 H41A 0.9800 .
C41 H41B 0.9800 .
C41 H41C 0.9800 .
C42 C43 1.398(3) .
C42 C47 1.418(3) .
C43 C44 1.405(3) .
C43 H43 0.9500 .
C44 C45 1.389(4) .
C44 C48 1.533(4) .
C45 C46 1.383(4) .
C45 H45 0.9500 .
C46 C47 1.396(4) .
C46 H46 0.9500 .
C47 C52 1.526(4) .
C48 C50 1.529(5) .
C48 C51 1.540(4) .
C48 C49 1.543(5) .
C49 H49A 0.9800 .
C49 H49B 0.9800 .
C49 H49C 0.9800 .
C50 H50A 0.9800 .
C50 H50B 0.9800 .
C50 H50C 0.9800 .
C51 H51A 0.9800 .
C51 H51B 0.9800 .
C51 H51C 0.9800 .
C52 H52A 0.9900 .
C52 H52B 0.9900 .
C53 C54 1.513(5) .
C53 C55 1.533(4) .
C53 H53 1.0000 .
C54 H54A 0.9800 .
C54 H54B 0.9800 .
C54 H54C 0.9800 .
C55 H55A 0.9800 .
C55 H55B 0.9800 .
C55 H55C 0.9800 .
C56 C58 1.521(4) .
C56 C57 1.532(4) .
C56 H56 1.0000 .
C57 H57A 0.9800 .
C57 H57B 0.9800 .
C57 H57C 0.9800 .
C58 H58A 0.9800 .
C58 H58B 0.9800 .
C58 H58C 0.9800 .
C1U C2U 1.361(8) .
C1U C3U 1.381(7) 3_656
C1U H1U 0.9500 .
C2U C3U 1.404(6) .
C2U H2U 0.9500 .
C3U C1U 1.381(7) 3_656
C3U H3U 0.9500 .
C1S C6S 1.366(18) .
C1S C2S 1.428(17) .
C1S H1S 0.9500 .
C2S C3S 1.296(17) .
C2S H2S 0.9500 .
C3S C4S 1.350(14) .
C3S H3S 0.9500 .
C4S C5S 1.294(15) .
C4S H4S 0.9500 .
C5S C6S 1.44(2) .
C5S H5S 0.9500 .
C6S H6S 0.9500 .
C1T C6T 1.12(5) .
C1T C2T 1.64(3) .
C1T H1T 0.9500 .
C2T C3T 1.31(3) .
C2T H2T 0.9500 .
C3T C4T 1.42(3) .
C3T H3T 0.9500 .
C4T C5T 1.36(3) .
C4T H4T 0.9500 .
C5T C6T 1.41(2) .
C5T H5T 0.9500 .
C6T H6T 0.9500 .
C1V C2V 1.421(19) .
C1V H1VA 0.9800 .
C1V H1VB 0.9800 .
C1V H1VC 0.9800 .
C2V C3V 1.439(18) .
C2V H2VA 0.9900 .
C2V H2VB 0.9900 .
C3V C4V 1.446(18) .
C3V H3VA 0.9900 .
C3V H3VB 0.9900 .
C4V C5V 1.427(17) .
C4V H4VA 0.9900 .
C4V H4VB 0.9900 .
C5V C6V 1.424(17) .
C5V H5VA 0.9900 .
C5V H5VB 0.9900 .
C6V H6VA 0.9800 .
C6V H6VB 0.9800 .
C6V H6VC 0.9800 .
C1SA C2SA 1.13(4) .
C1SA C6SA 1.32(2) .
C1SA H1SA 0.9500 .
C2SA C3SA 1.44(4) .
C2SA H2SA 0.9500 .
C3SA C4SA 1.41(3) .
C3SA H3SA 0.9500 .
C4SA C5SA 1.19(5) .
C4SA H4SA 0.9500 .
C5SA C6SA 1.35(4) .
C5SA H5SA 0.9500 .
C6SA H6SA 0.9500 .
C1TA C2TA 1.153(18) .
C1TA C6TA 1.53(3) .
C1TA H1TA 0.9500 .
C2TA C3TA 1.293(15) .
C2TA H2TA 0.9500 .
C3TA C4TA 1.454(16) .
C3TA H3TA 0.9500 .
C4TA C5TA 1.381(16) .
C4TA H4TA 0.9500 .
C5TA C6TA 1.334(16) .
C5TA H5TA 0.9500 .
C6TA H6TA 0.9500 .
C1VA C2VA 1.12(7) .
C1VA C6VA 2.06(7) .
C1VA H1VD 0.9500 .
C2VA C3VA 1.41(8) .
C2VA H2VC 0.9500 .
C3VA C4VA 1.75(7) .
C3VA H3VC 0.9500 .
C4VA C5VA 1.40(8) .
C4VA H4VC 0.9500 .
C5VA C6VA 1.08(7) .
C5VA H5VC 0.9500 .
C6VA H6VD 0.9500 .
